data_7025505
loop_
_publ_author_name
'Wanniarachchi, Sarath'
'Liddle, Brendan J.'
'Toussaint, John'
'Lindeman, Sergey V.'
'Bennett, Brian'
'Gardinier, James R.'

_publ_section_title
;
 Chemical switching behaviour of tricarbonylrhenium(I) complexes of a new
 redox active 'pincer' ligand.
;
_journal_issue 13
_journal_name_full 'Dalton transactions (Cambridge, England : 2003)'
_journal_page_first 3167
_journal_page_last 3169
_journal_paper_doi 10.1039/c001344g
_journal_volume 39
_journal_year 2010
_chemical_formula_sum 'C23 H19 Br N5 O3 Re'
_chemical_formula_weight 679.54
_chemical_name_systematic
;
?
;
_space_group_IT_number 14
_symmetry_cell_setting monoclinic
_symmetry_space_group_name_Hall '-P 2ybc'
_symmetry_space_group_name_H-M 'P 1 21/c 1'
_atom_sites_solution_hydrogens geom
_atom_sites_solution_primary direct
_atom_sites_solution_secondary difmap
_audit_creation_method SHELXL-97
_cell_angle_alpha 90.00
_cell_angle_beta 102.901(3)
_cell_angle_gamma 90.00
_cell_formula_units_Z 4
_cell_length_a 8.1846(4)
_cell_length_b 31.9302(14)
_cell_length_c 8.9168(5)
_cell_measurement_reflns_used 6621
_cell_measurement_temperature 100(2)
_cell_measurement_theta_max 67
_cell_measurement_theta_min 3
_cell_volume 2271.5(2)
_computing_cell_refinement 'SAINT v7.23A (Bruker, 2005)'
_computing_data_collection 'APEX2 v2.1-4 (Bruker, 2007)'
_computing_data_reduction 'TWINABS-2007/5 (Bruker, 2007)'
_computing_molecular_graphics 'XP v5.1 (Bruker, 1998)'
_computing_publication_material 'XCIF v6.12 (Bruker, 2001)'
_computing_structure_refinement 'SHELXL-97 v.97-2 (Sheldrick, 1993-1997)'
_computing_structure_solution 'XS/SHELXTL v6.12 (Bruker, 2001)'
_diffrn_ambient_temperature 100(2)
_diffrn_measured_fraction_theta_full 0.979
_diffrn_measured_fraction_theta_max 0.979
_diffrn_measurement_device_type 'Bruker APEX2 CCD detector'
_diffrn_measurement_method '\w scans'
_diffrn_radiation_monochromator graphite
_diffrn_radiation_source 'fine-focus sealed tube'
_diffrn_radiation_type CuK\a
_diffrn_radiation_wavelength 1.54178
_diffrn_reflns_av_R_equivalents 0.1068
_diffrn_reflns_av_sigmaI/netI 0.0296
_diffrn_reflns_limit_h_max 9
_diffrn_reflns_limit_h_min -9
_diffrn_reflns_limit_k_max 38
_diffrn_reflns_limit_k_min 0
_diffrn_reflns_limit_l_max 10
_diffrn_reflns_limit_l_min 0
_diffrn_reflns_number 35582
_diffrn_reflns_theta_full 67.93
_diffrn_reflns_theta_max 67.93
_diffrn_reflns_theta_min 2.77
_exptl_absorpt_coefficient_mu 12.830
_exptl_absorpt_correction_T_max 0.6279
_exptl_absorpt_correction_T_min 0.2060
_exptl_absorpt_correction_type multi-scan
_exptl_absorpt_process_details
;
TWINABS. Program for empirical absorption correction of
area-detector data for twinned crystals.
University of Goetingen. Germany. Sheldrick, G. M. 2007
;
_exptl_crystal_colour colorless
_exptl_crystal_density_diffrn 1.987
_exptl_crystal_density_method 'not measured'
_exptl_crystal_description plate
_exptl_crystal_F_000 1304
_exptl_crystal_size_max 0.18
_exptl_crystal_size_mid 0.13
_exptl_crystal_size_min 0.04
_refine_diff_density_max 1.912
_refine_diff_density_min -1.172
_refine_diff_density_rms 0.161
_refine_ls_extinction_method none
_refine_ls_goodness_of_fit_ref 1.042
_refine_ls_hydrogen_treatment constr
_refine_ls_matrix_type full
_refine_ls_number_parameters 300
_refine_ls_number_reflns 4046
_refine_ls_number_restraints 0
_refine_ls_restrained_S_all 1.042
_refine_ls_R_factor_all 0.0467
_refine_ls_R_factor_gt 0.0438
_refine_ls_shift/su_max 0.002
_refine_ls_shift/su_mean 0.000
_refine_ls_structure_factor_coef Fsqd
_refine_ls_weighting_details 'calc w=1/[\s^2^(Fo^2^)+(0.0402P)^2^+25.3102P] where P=(Fo^2^+2Fc^2^)/3'
_refine_ls_weighting_scheme calc
_refine_ls_wR_factor_gt 0.1059
_refine_ls_wR_factor_ref 0.1073
_reflns_number_gt 3759
_reflns_number_total 4046
_reflns_threshold_expression >2sigma(I)
_cod_data_source_file c001344g.txt
_cod_data_source_block ReBrCO3HL_1
_cod_original_sg_symbol_H-M 'P 21/c'
_cod_database_code 7025505

loop_
_symmetry_equiv_pos_as_xyz
'x, y, z'
'-x, y+1/2, -z+1/2'
'-x, -y, -z'
'x, -y-1/2, z-1/2'

loop_
_atom_site_label
_atom_site_type_symbol
_atom_site_fract_x
_atom_site_fract_y
_atom_site_fract_z
_atom_site_U_iso_or_equiv
_atom_site_adp_type
_atom_site_occupancy
_atom_site_symmetry_multiplicity
_atom_site_calc_flag
_atom_site_refinement_flags
Re1 Re 0.57436(4) 0.590308(9) 0.46130(4) 0.02870(12) Uani 1 1 d .
Br1 Br 0.32173(10) 0.64245(2) 0.39126(10) 0.0388(2) Uani 1 1 d .
O2 O 0.7142(8) 0.63523(18) 0.2125(7) 0.0472(14) Uani 1 1 d .
O3 O 0.8787(7) 0.53367(17) 0.5496(6) 0.0363(12) Uani 1 1 d .
O1 O 0.4268(7) 0.52365(17) 0.2224(6) 0.0390(13) Uani 1 1 d .
N11 N 0.4478(7) 0.56785(18) 0.6369(7) 0.0288(13) Uani 1 1 d .
N12 N 0.5106(7) 0.57079(18) 0.7910(7) 0.0300(13) Uani 1 1 d .
N21 N 0.5021(10) 0.6815(2) 0.8261(11) 0.054(2) Uani 1 1 d .
N22 N 0.5643(8) 0.71603(19) 0.7667(7) 0.0326(14) Uani 1 1 d .
N1 N 0.6703(8) 0.63434(18) 0.6607(7) 0.0299(13) Uani 1 1 d .
H1 H 0.5733 0.6425 0.6908 0.036 Uiso 1 1 calc R
C11 C 0.2891(10) 0.5553(2) 0.6197(10) 0.0368(17) Uani 1 1 d .
H11 H 0.2142 0.5503 0.5234 0.044 Uiso 1 1 calc R
C12 C 0.2486(9) 0.5506(2) 0.7617(9) 0.0345(17) Uani 1 1 d .
H12 H 0.1440 0.5421 0.7810 0.041 Uiso 1 1 calc R
C13 C 0.3915(10) 0.5608(2) 0.8687(9) 0.0353(17) Uani 1 1 d .
H13 H 0.4044 0.5608 0.9772 0.042 Uiso 1 1 calc R
C2 C 0.6820(9) 0.5793(2) 0.8543(9) 0.0310(15) Uani 1 1 d .
C3 C 0.7645(9) 0.5568(2) 0.9842(8) 0.0318(16) Uani 1 1 d .
H3 H 0.7074 0.5349 1.0233 0.038 Uiso 1 1 calc R
C4 C 0.9275(10) 0.5662(2) 1.0555(9) 0.0336(16) Uani 1 1 d .
C5 C 1.0101(10) 0.5975(2) 0.9925(9) 0.0331(16) Uani 1 1 d .
H5 H 1.1232 0.6040 1.0395 0.040 Uiso 1 1 calc R
C6 C 0.9303(9) 0.6193(2) 0.8630(9) 0.0316(16) Uani 1 1 d .
H6 H 0.9902 0.6399 0.8203 0.038 Uiso 1 1 calc R
C1 C 0.7642(10) 0.6114(2) 0.7945(9) 0.0319(16) Uani 1 1 d .
C7 C 1.0150(10) 0.5431(3) 1.1978(9) 0.0391(18) Uani 1 1 d .
H7A H 1.1026 0.5610 1.2586 0.059 Uiso 1 1 calc R
H7B H 1.0657 0.5175 1.1684 0.059 Uiso 1 1 calc R
H7C H 0.9337 0.5358 1.2593 0.059 Uiso 1 1 calc R
C21 C 0.3888(13) 0.6961(3) 0.8953(14) 0.059(3) Uani 1 1 d .
H21 H 0.3242 0.6789 0.9472 0.071 Uiso 1 1 calc R
C22 C 0.3730(11) 0.7397(3) 0.8849(11) 0.044(2) Uani 1 1 d .
H22 H 0.2994 0.7573 0.9250 0.053 Uiso 1 1 calc R
C23 C 0.4892(11) 0.7508(2) 0.8027(10) 0.0394(18) Uani 1 1 d .
H23 H 0.5127 0.7786 0.7757 0.047 Uiso 1 1 calc R
C32 C 0.6963(9) 0.7124(2) 0.6882(9) 0.0320(16) Uani 1 1 d .
C33 C 0.7828(10) 0.7487(2) 0.6627(10) 0.0352(17) Uani 1 1 d .
H33 H 0.7489 0.7747 0.6974 0.042 Uiso 1 1 calc R
C34 C 0.9125(10) 0.7485(2) 0.5908(9) 0.0366(17) Uani 1 1 d .
C35 C 0.9642(10) 0.7101(2) 0.5396(9) 0.0344(17) Uani 1 1 d .
H35 H 1.0545 0.7090 0.4887 0.041 Uiso 1 1 calc R
C36 C 0.8809(9) 0.6738(2) 0.5646(9) 0.0350(17) Uani 1 1 d .
H36 H 0.9180 0.6478 0.5328 0.042 Uiso 1 1 calc R
C31 C 0.7469(9) 0.6741(2) 0.6337(9) 0.0307(16) Uani 1 1 d .
C37 C 1.0036(10) 0.7884(2) 0.5678(10) 0.0389(18) Uani 1 1 d .
H37A H 0.9359 0.8126 0.5838 0.058 Uiso 1 1 calc R
H37B H 1.0219 0.7891 0.4629 0.058 Uiso 1 1 calc R
H37C H 1.1119 0.7893 0.6417 0.058 Uiso 1 1 calc R
C42 C 0.6661(10) 0.6178(2) 0.3059(10) 0.0366(17) Uani 1 1 d .
C43 C 0.7699(10) 0.5543(2) 0.5209(8) 0.0308(16) Uani 1 1 d .
C41 C 0.4793(9) 0.5497(2) 0.3115(9) 0.0341(17) Uani 1 1 d .

loop_
_atom_site_aniso_label
_atom_site_aniso_U_11
_atom_site_aniso_U_22
_atom_site_aniso_U_33
_atom_site_aniso_U_23
_atom_site_aniso_U_13
_atom_site_aniso_U_12
Re1 0.02805(19) 0.02554(18) 0.03148(19) 0.00001(13) 0.00443(13) 0.00016(12)
Br1 0.0335(4) 0.0317(4) 0.0476(5) 0.0025(3) 0.0013(4) 0.0037(3)
O2 0.059(4) 0.039(3) 0.048(4) 0.004(3) 0.022(3) -0.004(3)
O3 0.032(3) 0.038(3) 0.036(3) -0.001(2) 0.002(2) 0.003(2)
O1 0.041(3) 0.037(3) 0.035(3) -0.004(2) 0.001(2) 0.000(2)
N11 0.027(3) 0.033(3) 0.024(3) 0.000(2) 0.000(2) -0.002(2)
N12 0.027(3) 0.030(3) 0.032(3) -0.001(3) 0.005(3) -0.001(2)
N21 0.059(5) 0.029(3) 0.085(6) -0.002(4) 0.041(5) 0.000(3)
N22 0.032(3) 0.028(3) 0.036(4) -0.002(3) 0.004(3) 0.003(3)
N1 0.032(3) 0.025(3) 0.031(3) 0.001(2) 0.005(3) 0.001(2)
C11 0.028(4) 0.031(4) 0.050(5) 0.001(3) 0.007(4) 0.000(3)
C12 0.028(4) 0.035(4) 0.042(4) 0.002(3) 0.009(3) -0.003(3)
C13 0.034(4) 0.035(4) 0.037(4) 0.002(3) 0.008(3) 0.000(3)
C2 0.027(4) 0.030(4) 0.033(4) -0.002(3) 0.001(3) -0.001(3)
C3 0.034(4) 0.030(4) 0.030(4) -0.002(3) 0.004(3) -0.003(3)
C4 0.034(4) 0.033(4) 0.031(4) -0.003(3) 0.001(3) 0.004(3)
C5 0.030(4) 0.031(4) 0.037(4) -0.004(3) 0.003(3) -0.001(3)
C6 0.030(4) 0.025(3) 0.039(4) 0.000(3) 0.005(3) -0.003(3)
C1 0.035(4) 0.027(4) 0.034(4) -0.006(3) 0.009(3) 0.001(3)
C7 0.034(4) 0.047(5) 0.033(4) 0.003(4) 0.000(3) -0.003(3)
C21 0.057(6) 0.036(5) 0.098(8) -0.001(5) 0.046(6) 0.000(4)
C22 0.035(4) 0.038(4) 0.059(6) -0.002(4) 0.010(4) 0.008(3)
C23 0.045(5) 0.032(4) 0.041(5) 0.004(3) 0.007(4) 0.006(3)
C32 0.028(4) 0.029(4) 0.038(4) 0.001(3) 0.006(3) -0.001(3)
C33 0.034(4) 0.026(4) 0.045(5) 0.001(3) 0.008(3) 0.001(3)
C34 0.037(4) 0.031(4) 0.039(4) 0.001(3) 0.002(3) -0.005(3)
C35 0.033(4) 0.037(4) 0.034(4) 0.001(3) 0.011(3) -0.004(3)
C36 0.031(4) 0.029(4) 0.042(5) -0.004(3) 0.003(3) 0.002(3)
C31 0.026(4) 0.028(4) 0.035(4) -0.001(3) -0.001(3) -0.002(3)
C37 0.036(4) 0.035(4) 0.047(5) 0.002(3) 0.012(4) -0.006(3)
C42 0.035(4) 0.033(4) 0.041(5) 0.003(3) 0.007(4) -0.001(3)
C43 0.038(4) 0.030(4) 0.026(4) -0.009(3) 0.012(3) -0.009(3)
C41 0.029(4) 0.033(4) 0.038(4) 0.004(3) 0.002(3) 0.001(3)

loop_
_atom_type_symbol
_atom_type_description
_atom_type_scat_dispersion_real
_atom_type_scat_dispersion_imag
_atom_type_scat_source
C C 0.0181 0.0091 'International Tables Vol C Tables 4.2.6.8 and 6.1.1.4'
H H 0.0000 0.0000 'International Tables Vol C Tables 4.2.6.8 and 6.1.1.4'
N N 0.0311 0.0180 'International Tables Vol C Tables 4.2.6.8 and 6.1.1.4'
O O 0.0492 0.0322 'International Tables Vol C Tables 4.2.6.8 and 6.1.1.4'
Br Br -0.6763 1.2805 'International Tables Vol C Tables 4.2.6.8 and 6.1.1.4'
Re Re -5.2083 5.8923 'International Tables Vol C Tables 4.2.6.8 and 6.1.1.4'

loop_
_geom_angle_atom_site_label_1
_geom_angle_atom_site_label_2
_geom_angle_atom_site_label_3
_geom_angle
C41 Re1 C42 88.2(3)
C41 Re1 C43 88.4(3)
C42 Re1 C43 92.1(3)
C41 Re1 N11 95.5(3)
C42 Re1 N11 171.3(3)
C43 Re1 N11 95.9(3)
C41 Re1 N1 172.6(3)
C42 Re1 N1 99.2(3)
C43 Re1 N1 91.9(3)
N11 Re1 N1 77.2(2)
C41 Re1 Br1 95.1(2)
C42 Re1 Br1 87.3(2)
C43 Re1 Br1 176.5(2)
N11 Re1 Br1 84.50(16)
N1 Re1 Br1 84.81(15)
C11 N11 N12 106.0(6)
C11 N11 Re1 128.4(5)
N12 N11 Re1 124.7(4)
C13 N12 N11 110.3(6)
C13 N12 C2 127.1(7)
N11 N12 C2 122.3(6)
C21 N21 N22 105.0(7)
C23 N22 N21 110.1(7)
C23 N22 C32 128.7(7)
N21 N22 C32 121.0(6)
C31 N1 C1 113.8(6)
C31 N1 Re1 119.8(5)
C1 N1 Re1 110.9(4)
C31 N1 H1 103.3
C1 N1 H1 103.3
Re1 N1 H1 103.3
N11 C11 C12 110.6(7)
N11 C11 H11 124.7
C12 C11 H11 124.7
C13 C12 C11 105.6(7)
C13 C12 H12 127.2
C11 C12 H12 127.2
N12 C13 C12 107.4(7)
N12 C13 H13 126.3
C12 C13 H13 126.3
C1 C2 C3 120.5(7)
C1 C2 N12 120.5(7)
C3 C2 N12 118.9(7)
C4 C3 C2 120.6(7)
C4 C3 H3 119.7
C2 C3 H3 119.7
C3 C4 C5 118.5(7)
C3 C4 C7 120.9(7)
C5 C4 C7 120.6(7)
C6 C5 C4 121.1(7)
C6 C5 H5 119.4
C4 C5 H5 119.4
C5 C6 C1 120.8(7)
C5 C6 H6 119.6
C1 C6 H6 119.6
C6 C1 C2 118.4(7)
C6 C1 N1 123.6(7)
C2 C1 N1 118.0(6)
C4 C7 H7A 109.5
C4 C7 H7B 109.5
H7A C7 H7B 109.5
C4 C7 H7C 109.5
H7A C7 H7C 109.5
H7B C7 H7C 109.5
N21 C21 C22 112.9(8)
N21 C21 H21 123.6
C22 C21 H21 123.6
C23 C22 C21 103.3(8)
C23 C22 H22 128.4
C21 C22 H22 128.4
N22 C23 C22 108.8(7)
N22 C23 H23 125.6
C22 C23 H23 125.6
C33 C32 C31 117.5(7)
C33 C32 N22 118.7(7)
C31 C32 N22 123.8(7)
C34 C33 C32 123.3(7)
C34 C33 H33 118.4
C32 C33 H33 118.4
C33 C34 C35 118.8(7)
C33 C34 C37 121.4(7)
C35 C34 C37 119.8(7)
C36 C35 C34 118.8(7)
C36 C35 H35 120.6
C34 C35 H35 120.6
C31 C36 C35 122.5(7)
C31 C36 H36 118.8
C35 C36 H36 118.8
C36 C31 C32 119.1(7)
C36 C31 N1 118.9(6)
C32 C31 N1 121.8(7)
C34 C37 H37A 109.5
C34 C37 H37B 109.5
H37A C37 H37B 109.5
C34 C37 H37C 109.5
H37A C37 H37C 109.5
H37B C37 H37C 109.5
O2 C42 Re1 176.9(7)
O3 C43 Re1 177.8(7)
O1 C41 Re1 177.0(7)

loop_
_geom_bond_atom_site_label_1
_geom_bond_atom_site_label_2
_geom_bond_distance
Re1 C41 1.899(8)
Re1 C42 1.928(8)
Re1 C43 1.946(8)
Re1 N11 2.182(6)
Re1 N1 2.265(6)
Re1 Br1 2.6193(8)
O2 C42 1.143(10)
O3 C43 1.091(9)
O1 C41 1.165(9)
N11 C11 1.335(10)
N11 N12 1.358(8)
N12 C13 1.354(10)
N12 C2 1.416(9)
N21 C21 1.309(12)
N21 N22 1.371(9)
N22 C23 1.344(10)
N22 C32 1.417(10)
N1 C31 1.461(9)
N1 C1 1.464(10)
N1 H1 0.9300
C11 C12 1.387(11)
C11 H11 0.9500
C12 C13 1.373(11)
C12 H12 0.9500
C13 H13 0.9500
C2 C1 1.396(11)
C2 C3 1.401(10)
C3 C4 1.377(11)
C3 H3 0.9500
C4 C5 1.395(11)
C4 C7 1.503(11)
C5 C6 1.381(11)
C5 H5 0.9500
C6 C1 1.384(11)
C6 H6 0.9500
C7 H7A 0.9800
C7 H7B 0.9800
C7 H7C 0.9800
C21 C22 1.399(12)
C21 H21 0.9500
C22 C23 1.371(12)
C22 H22 0.9500
C23 H23 0.9500
C32 C33 1.403(10)
C32 C31 1.411(10)
C33 C34 1.357(12)
C33 H33 0.9500
C34 C35 1.405(11)
C34 C37 1.514(10)
C35 C36 1.387(11)
C35 H35 0.9500
C36 C31 1.372(11)
C36 H36 0.9500
C37 H37A 0.9800
C37 H37B 0.9800
C37 H37C 0.9800

loop_
_geom_hbond_atom_site_label_D
_geom_hbond_atom_site_label_H
_geom_hbond_atom_site_label_A
_geom_hbond_distance_DH
_geom_hbond_distance_HA
_geom_hbond_distance_DA
_geom_hbond_angle_DHA
N1 H1 N21 0.93 1.91 2.692(9) 139.8

loop_
_geom_torsion_atom_site_label_1
_geom_torsion_atom_site_label_2
_geom_torsion_atom_site_label_3
_geom_torsion_atom_site_label_4
_geom_torsion
C41 Re1 N11 C11 -42.0(7)
C42 Re1 N11 C11 73(2)
C43 Re1 N11 C11 -130.9(6)
N1 Re1 N11 C11 138.5(7)
Br1 Re1 N11 C11 52.6(6)
C41 Re1 N11 N12 149.9(6)
C42 Re1 N11 N12 -95.5(19)
C43 Re1 N11 N12 61.0(6)
N1 Re1 N11 N12 -29.6(5)
Br1 Re1 N11 N12 -115.5(5)
C11 N11 N12 C13 -0.9(8)
Re1 N11 N12 C13 169.5(5)
C11 N11 N12 C2 173.5(6)
Re1 N11 N12 C2 -16.1(9)
C21 N21 N22 C23 0.8(11)
C21 N21 N22 C32 177.4(8)
C41 Re1 N1 C31 -165.9(19)
C42 Re1 N1 C31 9.9(6)
C43 Re1 N1 C31 102.4(5)
N11 Re1 N1 C31 -162.0(5)
Br1 Re1 N1 C31 -76.5(5)
C41 Re1 N1 C1 58(2)
C42 Re1 N1 C1 -125.8(5)
C43 Re1 N1 C1 -33.4(5)
N11 Re1 N1 C1 62.3(5)
Br1 Re1 N1 C1 147.8(5)
N12 N11 C11 C12 0.6(8)
Re1 N11 C11 C12 -169.2(5)
N11 C11 C12 C13 -0.2(9)
N11 N12 C13 C12 0.8(8)
C2 N12 C13 C12 -173.3(7)
C11 C12 C13 N12 -0.4(8)
C13 N12 C2 C1 -140.0(8)
N11 N12 C2 C1 46.6(10)
C13 N12 C2 C3 35.9(11)
N11 N12 C2 C3 -137.6(7)
C1 C2 C3 C4 0.4(11)
N12 C2 C3 C4 -175.4(7)
C2 C3 C4 C5 -2.1(11)
C2 C3 C4 C7 178.1(7)
C3 C4 C5 C6 1.0(11)
C7 C4 C5 C6 -179.2(7)
C4 C5 C6 C1 1.9(12)
C5 C6 C1 C2 -3.6(11)
C5 C6 C1 N1 177.6(7)
C3 C2 C1 C6 2.4(11)
N12 C2 C1 C6 178.2(7)
C3 C2 C1 N1 -178.7(6)
N12 C2 C1 N1 -2.9(10)
C31 N1 C1 C6 -17.9(10)
Re1 N1 C1 C6 120.6(7)
C31 N1 C1 C2 163.3(7)
Re1 N1 C1 C2 -58.2(7)
N22 N21 C21 C22 -0.2(13)
N21 C21 C22 C23 -0.4(13)
N21 N22 C23 C22 -1.1(10)
C32 N22 C23 C22 -177.3(8)
C21 C22 C23 N22 0.9(10)
C23 N22 C32 C33 11.2(12)
N21 N22 C32 C33 -164.7(8)
C23 N22 C32 C31 -168.9(8)
N21 N22 C32 C31 15.2(12)
C31 C32 C33 C34 -0.9(12)
N22 C32 C33 C34 179.0(8)
C32 C33 C34 C35 -0.3(13)
C32 C33 C34 C37 -179.2(8)
C33 C34 C35 C36 -0.1(12)
C37 C34 C35 C36 178.8(7)
C34 C35 C36 C31 1.9(12)
C35 C36 C31 C32 -3.1(12)
C35 C36 C31 N1 -177.8(7)
C33 C32 C31 C36 2.6(11)
N22 C32 C31 C36 -177.3(7)
C33 C32 C31 N1 177.1(7)
N22 C32 C31 N1 -2.8(12)
C1 N1 C31 C36 78.5(9)
Re1 N1 C31 C36 -56.0(8)
C1 N1 C31 C32 -96.0(8)
Re1 N1 C31 C32 129.5(6)
C41 Re1 C42 O2 95(14)
C43 Re1 C42 O2 -177(100)
N11 Re1 C42 O2 -20(15)
N1 Re1 C42 O2 -84(14)
Br1 Re1 C42 O2 0(14)
C41 Re1 C43 O3 30(18)
C42 Re1 C43 O3 -58(18)
N11 Re1 C43 O3 125(18)
N1 Re1 C43 O3 -157(18)
Br1 Re1 C43 O3 -138(16)
C42 Re1 C41 O1 100(14)
C43 Re1 C41 O1 8(14)
N11 Re1 C41 O1 -87(14)
N1 Re1 C41 O1 -84(14)
Br1 Re1 C41 O1 -172(14)
